data_2234363
loop_
_publ_author_name
'Berrah, Fadila'
'Bouchene, Rafika'
'Bouacida, Sofiane'
'Roisnel, Thierry'

_publ_section_title
;
 5-Amino-3-carboxy-1<i>H</i>-1,2,4-triazol-4-ium nitrate monohydrate
;
_journal_coeditor_code PV2522
_journal_issue 4
_journal_name_full 'Acta Crystallographica Section E'
_journal_page_first o1116
_journal_paper_doi 10.1107/S1600536812011154
_journal_volume 68
_journal_year 2012
_chemical_formula_iupac 'C3 H5 N4 O2 +, N O3 -, H2 O'
_chemical_formula_moiety 'C3 H5 N4 O2 +, N O3 -, H2 O'
_chemical_formula_structural 'C3 H5 N4 O2 +, N O3 -, H2 O'
_chemical_formula_sum 'C3 H7 N5 O6'
_chemical_formula_weight 209.14
_chemical_name_systematic
;
5-Amino-3-carboxy-1<i>H</i>-1,2,4-triazol-4-ium nitrate monohydrate
;
_space_group_crystal_system triclinic
_space_group_IT_number 2
_space_group_name_Hall '-P 1'
_space_group_name_H-M_alt 'P -1'
_symmetry_space_group_name_Hall '-P 1'
_symmetry_space_group_name_H-M 'P -1'
_atom_sites_solution_hydrogens geom
_atom_sites_solution_primary direct
_atom_sites_solution_secondary difmap
_cell_angle_alpha 97.572(12)
_cell_angle_beta 100.524(13)
_cell_angle_gamma 98.933(13)
_cell_formula_units_Z 2
_cell_length_a 4.9934(13)
_cell_length_b 6.7454(17)
_cell_length_c 12.446(3)
_cell_measurement_reflns_used 1584
_cell_measurement_temperature 150(2)
_cell_measurement_theta_max 27.38
_cell_measurement_theta_min 3.38
_cell_volume 401.59(18)
_computing_cell_refinement 'SAINT (Bruker, 2006)'
_computing_data_collection 'APEX2 (Bruker, 2006)'
_computing_data_reduction 'SAINT (Bruker, 2006)'
_computing_molecular_graphics 'ORTEP-3 for Windows (Farrugia, 1997) and DIAMOND (Brandenburg & Berndt, 2001)'
_computing_publication_material 'WinGX (Farrugia, 1999)'
_computing_structure_refinement 'SHELXL97 (Sheldrick, 2008)'
_computing_structure_solution 'SIR2002 (Burla <i>et al.</i>, 2005)'
_diffrn_ambient_temperature 150(2)
_diffrn_measured_fraction_theta_full 0.986
_diffrn_measured_fraction_theta_max 0.986
_diffrn_measurement_device_type 'Bruker APEXII'
_diffrn_measurement_method 'CCD rotation images, thin slices'
_diffrn_radiation_monochromator graphite
_diffrn_radiation_type MoK\a
_diffrn_radiation_wavelength 0.71073
_diffrn_reflns_av_R_equivalents 0.0395
_diffrn_reflns_limit_h_max 6
_diffrn_reflns_limit_h_min -6
_diffrn_reflns_limit_k_max 8
_diffrn_reflns_limit_k_min -6
_diffrn_reflns_limit_l_max 15
_diffrn_reflns_limit_l_min -16
_diffrn_reflns_number 4012
_diffrn_reflns_theta_full 27.46
_diffrn_reflns_theta_max 27.46
_diffrn_reflns_theta_min 3.1
_exptl_absorpt_coefficient_mu 0.165
_exptl_absorpt_correction_T_max 0.982
_exptl_absorpt_correction_T_min 0.863
_exptl_absorpt_correction_type multi-scan
_exptl_absorpt_process_details '(SADABS; Sheldrick, 2002)'
_exptl_crystal_colour colourless
_exptl_crystal_density_diffrn 1.729
_exptl_crystal_density_method 'not measured'
_exptl_crystal_description stick
_exptl_crystal_F_000 216
_exptl_crystal_size_max 0.42
_exptl_crystal_size_mid 0.2
_exptl_crystal_size_min 0.11
_refine_diff_density_max 0.345
_refine_diff_density_min -0.291
_refine_ls_extinction_method none
_refine_ls_goodness_of_fit_ref 1.029
_refine_ls_hydrogen_treatment mixed
_refine_ls_matrix_type full
_refine_ls_number_parameters 134
_refine_ls_number_reflns 1821
_refine_ls_number_restraints 0
_refine_ls_restrained_S_all 1.029
_refine_ls_R_factor_all 0.0478
_refine_ls_R_factor_gt 0.0404
_refine_ls_shift/su_max 0
_refine_ls_shift/su_mean 0
_refine_ls_structure_factor_coef Fsqd
_refine_ls_weighting_details 'calc w=1/[\s^2^(Fo^2^)+(0.0535P)^2^+0.0973P] where P=(Fo^2^+2Fc^2^)/3'
_refine_ls_weighting_scheme calc
_refine_ls_wR_factor_gt 0.1025
_refine_ls_wR_factor_ref 0.1085
_reflns_number_gt 1563
_reflns_number_total 1821
_reflns_threshold_expression I>2sigma(I)
_cod_data_source_file pv2522.cif
_cod_data_source_block I
_cod_original_cell_volume 401.60(18)
_cod_database_code 2234363
_cod_database_fobs_code 2234363

loop_
_space_group_symop_operation_xyz
'x, y, z'
'-x, -y, -z'

loop_
_atom_site_type_symbol
_atom_site_label
_atom_site_fract_x
_atom_site_fract_y
_atom_site_fract_z
_atom_site_U_iso_or_equiv
_atom_site_adp_type
_atom_site_calc_flag
_atom_site_refinement_flags
_atom_site_occupancy
_atom_site_symmetry_multiplicity
O O1 -0.1877(2) -0.15602(16) 0.31865(9) 0.0218(3) Uani d . 1 1
N N3 -0.0716(3) 0.32704(19) 0.20042(11) 0.0174(3) Uani d . 1 1
O O4 0.2001(2) 0.80430(17) 0.13489(10) 0.0241(3) Uani d . 1 1
O O5 -0.2192(2) 0.59982(18) 0.06811(10) 0.0234(3) Uani d . 1 1
H H5 -0.2505 0.6888 0.0311 0.035 Uiso calc R 1 1
O O1W -0.3752(3) 0.82557(19) -0.06786(10) 0.0272(3) Uani d . 1 1
H H2W -0.319(5) 0.946(4) -0.0762(18) 0.041 Uiso d . 1 1
H H1W -0.544(5) 0.791(3) -0.1043(19) 0.041 Uiso d . 1 1
N N5 0.5272(3) 0.2985(2) 0.39298(11) 0.0219(3) Uani d . 1 1
H H5A 0.4999 0.185 0.4172 0.026 Uiso calc R 1 1
H H5B 0.6829 0.3811 0.4162 0.026 Uiso calc R 1 1
O O2 -0.0623(2) -0.34292(17) 0.44188(10) 0.0284(3) Uani d . 1 1
O O3 0.2143(2) -0.06970(17) 0.43144(10) 0.0262(3) Uani d . 1 1
N N2 0.3435(2) 0.51522(18) 0.27273(10) 0.0158(3) Uani d . 1 1
H H2 0.4806 0.6154 0.2854 0.019 Uiso calc R 1 1
N N4 0.0781(3) 0.23345(19) 0.27646(10) 0.0167(3) Uani d . 1 1
H H4 0.0176 0.1178 0.2937 0.02 Uiso calc R 1 1
N N1 -0.0104(3) -0.18948(19) 0.39831(10) 0.0171(3) Uani d . 1 1
C C3 0.3308(3) 0.3458(2) 0.32034(12) 0.0155(3) Uani d . 1 1
C C2 0.0952(3) 0.4958(2) 0.20038(12) 0.0165(3) Uani d . 1 1
C C1 0.0296(3) 0.6523(2) 0.12995(13) 0.0175(3) Uani d . 1 1

loop_
_atom_site_aniso_label
_atom_site_aniso_U_11
_atom_site_aniso_U_22
_atom_site_aniso_U_33
_atom_site_aniso_U_12
_atom_site_aniso_U_13
_atom_site_aniso_U_23
O1 0.0199(5) 0.0212(6) 0.0216(6) 0.0009(4) -0.0034(4) 0.0088(5)
N3 0.0166(6) 0.0160(6) 0.0191(7) 0.0023(5) -0.0004(5) 0.0077(5)
O4 0.0237(6) 0.0185(6) 0.0289(6) -0.0007(5) 0.0009(5) 0.0109(5)
O5 0.0219(6) 0.0198(6) 0.0261(6) 0.0013(5) -0.0043(5) 0.0114(5)
O1W 0.0219(6) 0.0221(6) 0.0343(7) -0.0020(5) -0.0057(5) 0.0159(5)
N5 0.0150(6) 0.0186(7) 0.0293(8) -0.0034(5) -0.0034(5) 0.0123(6)
O2 0.0274(6) 0.0189(6) 0.0339(7) -0.0075(5) -0.0047(5) 0.0156(5)
O3 0.0183(6) 0.0212(6) 0.0334(7) -0.0073(5) -0.0039(5) 0.0105(5)
N2 0.0135(6) 0.0134(6) 0.0190(6) -0.0007(5) 0.0002(5) 0.0060(5)
N4 0.0149(6) 0.0150(6) 0.0195(6) 0.0004(5) -0.0011(5) 0.0095(5)
N1 0.0166(6) 0.0139(6) 0.0195(7) -0.0002(5) 0.0015(5) 0.0047(5)
C3 0.0153(7) 0.0134(7) 0.0177(7) 0.0016(5) 0.0023(6) 0.0045(6)
C2 0.0151(7) 0.0153(7) 0.0182(7) 0.0021(5) 0.0008(6) 0.0042(6)
C1 0.0201(7) 0.0136(7) 0.0187(7) 0.0022(6) 0.0031(6) 0.0053(6)

loop_
_atom_type_symbol
_atom_type_description
_atom_type_scat_dispersion_real
_atom_type_scat_dispersion_imag
_atom_type_scat_source
C C 0.0033 0.0016 'International Tables Vol C Tables 4.2.6.8 and 6.1.1.4'
H H 0 0 'International Tables Vol C Tables 4.2.6.8 and 6.1.1.4'
N N 0.0061 0.0033 'International Tables Vol C Tables 4.2.6.8 and 6.1.1.4'
O O 0.0106 0.006 'International Tables Vol C Tables 4.2.6.8 and 6.1.1.4'

loop_
_geom_angle_atom_site_label_1
_geom_angle_atom_site_label_2
_geom_angle_atom_site_label_3
_geom_angle
C2 N3 N4 103.98(12)
C1 O5 H5 109.5
H2W O1W H1W 107(2)
C3 N5 H5A 120
C3 N5 H5B 120
H5A N5 H5B 120
C3 N2 C2 106.57(12)
C3 N2 H2 126.7
C2 N2 H2 126.7
C3 N4 N3 111.38(12)
C3 N4 H4 124.3
N3 N4 H4 124.3
O3 N1 O2 120.44(13)
O3 N1 O1 119.79(12)
O2 N1 O1 119.77(12)
N5 C3 N4 126.95(13)
N5 C3 N2 127.13(13)
N4 C3 N2 105.91(12)
N3 C2 N2 112.16(13)
N3 C2 C1 124.96(14)
N2 C2 C1 122.89(13)
O4 C1 O5 128.33(15)
O4 C1 C2 120.16(14)
O5 C1 C2 111.50(13)

loop_
_geom_bond_atom_site_label_1
_geom_bond_atom_site_label_2
_geom_bond_distance
O1 N1 1.2720(16)
N3 C2 1.3023(19)
N3 N4 1.3779(18)
O4 C1 1.2139(18)
O5 C1 1.3051(19)
O5 H5 0.82
O1W H2W 0.84(3)
O1W H1W 0.86(2)
N5 C3 1.3155(19)
N5 H5A 0.86
N5 H5B 0.86
O2 N1 1.2443(16)
O3 N1 1.2426(16)
N2 C3 1.3529(19)
N2 C2 1.3698(19)
N2 H2 0.86
N4 C3 1.3443(18)
N4 H4 0.86
C2 C1 1.495(2)

loop_
_geom_hbond_atom_site_label_D
_geom_hbond_atom_site_label_H
_geom_hbond_atom_site_label_A
_geom_hbond_site_symmetry_A
_geom_hbond_distance_DH
_geom_hbond_distance_HA
_geom_hbond_distance_DA
_geom_hbond_angle_DHA
_geom_hbond_publ_flag
O5 H5 O1W . 0.82 1.72 2.5210(17) 165.6 yes
O1W H2W O4 2_575 0.84(3) 1.97(3) 2.7985(18) 166(2) yes
O1W H1W N3 2_465 0.86(2) 2.05(3) 2.9011(19) 172(2) yes
N5 H5A O3 . 0.86 2.1 2.8672(18) 147.5 ?
N5 H5A O3 2_656 0.86 2.44 3.0498(19) 128.8 ?
N5 H5B O2 1_665 0.86 2.04 2.8352(18) 154.3 yes
N5 H5B O2 2_656 0.86 2.41 3.0060(18) 126.6 ?
N2 H2 O1 1_665 0.86 2.02 2.8790(17) 177.7 yes
N4 H4 O1 . 0.86 2.06 2.9112(18) 170.7 yes
N4 H4 O3 . 0.86 2.42 3.0590(18) 131.7 ?
N4 H4 N1 . 0.86 2.59 3.4099(19) 160.1 ?

loop_
_geom_torsion_atom_site_label_1
_geom_torsion_atom_site_label_2
_geom_torsion_atom_site_label_3
_geom_torsion_atom_site_label_4
_geom_torsion
C2 N3 N4 C3 -0.23(16)
N3 N4 C3 N5 -178.18(15)
N3 N4 C3 N2 0.55(16)
C2 N2 C3 N5 178.10(15)
C2 N2 C3 N4 -0.62(15)
N4 N3 C2 N2 -0.18(16)
N4 N3 C2 C1 179.43(14)
C3 N2 C2 N3 0.52(17)
C3 N2 C2 C1 -179.10(13)
N3 C2 C1 O4 -179.23(15)
N2 C2 C1 O4 0.3(2)
N3 C2 C1 O5 0.5(2)
N2 C2 C1 O5 -179.93(13)
